data_7126766
loop_
_publ_author_name
'Niu, Jia-Pan'
'Nie, Jing'
'Li, Shen'
'Ma, Jun-An'

_publ_section_title
;
 Organocatalytic asymmetric synthesis of \b,\b-diaryl ketones via one-pot
 tandem dehydration/1,6-addition/decarboxylation transformation of \b-keto
 acids and 4-hydroxybenzyl alcohols.
;
_journal_issue 61
_journal_name_full 'Chemical communications (Cambridge, England)'
_journal_page_first 8687
_journal_page_last 8690
_journal_paper_doi 10.1039/d0cc02213f
_journal_volume 56
_journal_year 2020
_chemical_absolute_configuration rmad
_chemical_formula_moiety 'C15 H14 O3'
_chemical_formula_sum 'C15 H14 O3'
_chemical_formula_weight 242.26
_space_group_crystal_system orthorhombic
_space_group_IT_number 19
_space_group_name_Hall 'P 2ac 2ab'
_space_group_name_H-M_alt 'P 21 21 21'
_atom_sites_solution_hydrogens geom
_atom_sites_solution_primary dual
_audit_block_doi 10.5517/ccdc.csd.cc25fv1j
_audit_creation_date 2020-06-08
_audit_creation_method
;
Olex2 1.2
(compiled 2018.05.29 svn.r3508 for OlexSys, GUI svn.r5506)
;
_audit_update_record
;
2020-06-11 deposited with the CCDC.	2020-06-22 downloaded from the CCDC.
;
_cell_angle_alpha 90
_cell_angle_beta 90
_cell_angle_gamma 90
_cell_formula_units_Z 4
_cell_length_a 5.8696(4)
_cell_length_b 10.0626(8)
_cell_length_c 20.1420(16)
_cell_measurement_reflns_used 9317
_cell_measurement_temperature 170
_cell_measurement_theta_max 74.672
_cell_measurement_theta_min 4.390
_cell_volume 1189.66(16)
_computing_cell_refinement 'SAINT V8.40A (?, 2016)'
_computing_data_reduction 'SAINT V8.40A (?, 2016)'
_computing_molecular_graphics 'Olex2 (Dolomanov et al., 2009)'
_computing_publication_material 'Olex2 (Dolomanov et al., 2009)'
_computing_structure_refinement 'ShelXL (Sheldrick, 2015)'
_computing_structure_solution 'ShelXT (Sheldrick, 2015)'
_diffrn_ambient_temperature 170
_diffrn_measured_fraction_theta_full 0.995
_diffrn_measured_fraction_theta_max 0.996
_diffrn_measurement_device_type 'D8 VENTURE'
_diffrn_measurement_method '\f and \w scans'
_diffrn_radiation_type CuK\a
_diffrn_radiation_wavelength 1.54178
_diffrn_reflns_av_R_equivalents 0.0611
_diffrn_reflns_av_unetI/netI 0.0347
_diffrn_reflns_Laue_measured_fraction_full 0.995
_diffrn_reflns_Laue_measured_fraction_max 0.996
_diffrn_reflns_limit_h_max 7
_diffrn_reflns_limit_h_min -6
_diffrn_reflns_limit_k_max 12
_diffrn_reflns_limit_k_min -12
_diffrn_reflns_limit_l_max 24
_diffrn_reflns_limit_l_min -25
_diffrn_reflns_number 16116
_diffrn_reflns_point_group_measured_fraction_full 0.997
_diffrn_reflns_point_group_measured_fraction_max 0.997
_diffrn_reflns_theta_full 67.679
_diffrn_reflns_theta_max 74.833
_diffrn_reflns_theta_min 4.390
_diffrn_standards_number 0
_exptl_absorpt_coefficient_mu 0.763
_exptl_absorpt_correction_T_max 0.7538
_exptl_absorpt_correction_T_min 0.5732
_exptl_absorpt_correction_type multi-scan
_exptl_absorpt_process_details
'SADABS-2016/2 (Bruker,2016/2) was used for absorption correction. wR2(int) was 0.1657 before and 0.0844 after correction. The Ratio of minimum to maximum transmission is 0.7604. The \l/2 correction factor is Not present.'
_exptl_crystal_colour colourless
_exptl_crystal_colour_primary colourless
_exptl_crystal_density_diffrn 1.353
_exptl_crystal_description block
_exptl_crystal_F_000 512
_exptl_crystal_size_max 0.15
_exptl_crystal_size_mid 0.08
_exptl_crystal_size_min 0.05
_refine_diff_density_max 0.169
_refine_diff_density_min -0.229
_refine_diff_density_rms 0.044
_refine_ls_abs_structure_details
;
 Flack x determined using 901 quotients [(I+)-(I-)]/[(I+)+(I-)]
 (Parsons, Flack and Wagner, Acta Cryst. B69 (2013) 249-259).
;
_refine_ls_abs_structure_Flack 0.06(11)
_refine_ls_extinction_method none
_refine_ls_goodness_of_fit_ref 1.114
_refine_ls_hydrogen_treatment constr
_refine_ls_matrix_type full
_refine_ls_number_parameters 165
_refine_ls_number_reflns 2447
_refine_ls_number_restraints 0
_refine_ls_restrained_S_all 1.114
_refine_ls_R_factor_all 0.0417
_refine_ls_R_factor_gt 0.0389
_refine_ls_shift/su_max 0.001
_refine_ls_shift/su_mean 0.000
_refine_ls_structure_factor_coef Fsqd
_refine_ls_weighting_details 'w=1/[\s^2^(Fo^2^)+(0.0340P)^2^+0.3622P] where P=(Fo^2^+2Fc^2^)/3'
_refine_ls_weighting_scheme calc
_refine_ls_wR_factor_gt 0.0918
_refine_ls_wR_factor_ref 0.0942
_reflns_Friedel_coverage 0.693
_reflns_Friedel_fraction_full 1.000
_reflns_Friedel_fraction_max 0.998
_reflns_number_gt 2302
_reflns_number_total 2447
_reflns_threshold_expression 'I > 2\s(I)'
_cod_data_source_file d0cc02213f2.cif
_cod_data_source_block 0608648c_0m
_cod_depositor_comments 'Adding full bibliography for 7126766--7126768.cif.'
_cod_database_code 7126766
_shelx_shelxl_version_number 2018/3
_shelx_space_group_comment
;
The symmetry employed for this shelxl refinement is uniquely defined
by the following loop, which should always be used as a source of
symmetry information in preference to the above space-group names.
They are only intended as comments.
;
_shelx_estimated_absorpt_t_max 0.963
_shelx_estimated_absorpt_t_min 0.894
_olex2_refinement_description
;
1. Fixed Uiso
 At 1.2 times of:
  All C(H) groups, All C(H,H) groups
 At 1.5 times of:
  All O(H) groups
2.a Ternary CH refined with riding coordinates:
 C7(H7)
2.b Secondary CH2 refined with riding coordinates:
 C8(H8A,H8B)
2.c Aromatic/amide H refined with riding coordinates:
 C14(H14), C15(H15), C12(H12), C1(H1A), C3(H3), C11(H11), C5(H5), C2(H2A),
 C4(H4)
2.d Idealised tetrahedral OH refined as rotating group:
 O1(H1), O2(H2)
;
_olex2_submission_special_instructions 'No special instructions were received'

loop_
_space_group_symop_operation_xyz
'x, y, z'
'-x+1/2, -y, z+1/2'
'-x, y+1/2, -z+1/2'
'x+1/2, -y+1/2, -z'

loop_
_atom_site_label
_atom_site_type_symbol
_atom_site_fract_x
_atom_site_fract_y
_atom_site_fract_z
_atom_site_U_iso_or_equiv
_atom_site_adp_type
_atom_site_occupancy
_atom_site_site_symmetry_order
_atom_site_calc_flag
_atom_site_refinement_flags_posn
_atom_site_refinement_flags_adp
_atom_site_refinement_flags_occupancy
_atom_site_disorder_assembly
_atom_site_disorder_group
O1 O 0.4623(3) 1.02478(17) 0.53100(9) 0.0333(4) Uani 1 1 d . . . . .
H1 H 0.599168 1.044170 0.523591 0.050 Uiso 1 1 calc GR . . . .
O3 O 0.3939(3) 0.4013(2) 0.49796(8) 0.0373(4) Uani 1 1 d . . . . .
O2 O 0.6850(3) 0.4094(2) 0.56852(8) 0.0357(4) Uani 1 1 d . . . . .
H2 H 0.759004 0.422076 0.533392 0.054 Uiso 1 1 calc GR . . . .
C10 C 0.4086(4) 0.6570(2) 0.62611(11) 0.0277(5) Uani 1 1 d . . . . .
C14 C 0.2533(4) 0.8285(2) 0.55459(11) 0.0307(5) Uani 1 1 d . . . . .
H14 H 0.132486 0.860879 0.527682 0.037 Uiso 1 1 calc R . . . .
C13 C 0.4509(4) 0.9018(2) 0.56201(11) 0.0284(5) Uani 1 1 d . . . . .
C15 C 0.2331(4) 0.7071(2) 0.58685(11) 0.0292(5) Uani 1 1 d . . . . .
H15 H 0.096723 0.657093 0.582034 0.035 Uiso 1 1 calc R . . . .
C6 C 0.2277(4) 0.5396(2) 0.72278(11) 0.0285(5) Uani 1 1 d . . . . .
C7 C 0.3864(4) 0.5251(2) 0.66268(11) 0.0284(5) Uani 1 1 d . . . . .
H7 H 0.540910 0.502383 0.680274 0.034 Uiso 1 1 calc R . . . .
C9 C 0.4646(4) 0.4068(2) 0.55485(12) 0.0291(5) Uani 1 1 d . . . . .
C8 C 0.3164(4) 0.4121(2) 0.61551(11) 0.0303(5) Uani 1 1 d . . . . .
H8A H 0.326553 0.326300 0.639361 0.036 Uiso 1 1 calc R . . . .
H8B H 0.155989 0.425101 0.601810 0.036 Uiso 1 1 calc R . . . .
C12 C 0.6281(4) 0.8544(3) 0.60029(12) 0.0315(5) Uani 1 1 d . . . . .
H12 H 0.763878 0.904866 0.605039 0.038 Uiso 1 1 calc R . . . .
C1 C 0.2879(4) 0.6296(2) 0.77225(12) 0.0350(5) Uani 1 1 d . . . . .
H1A H 0.424891 0.679248 0.768114 0.042 Uiso 1 1 calc R . . . .
C3 C -0.0504(5) 0.5776(3) 0.83415(12) 0.0361(6) Uani 1 1 d . . . . .
H3 H -0.145690 0.591407 0.871650 0.043 Uiso 1 1 calc R . . . .
C11 C 0.6065(4) 0.7321(2) 0.63186(12) 0.0309(5) Uani 1 1 d . . . . .
H11 H 0.729226 0.699317 0.657855 0.037 Uiso 1 1 calc R . . . .
C5 C 0.0275(4) 0.4684(3) 0.73043(12) 0.0353(6) Uani 1 1 d . . . . .
H5 H -0.016113 0.405755 0.697506 0.042 Uiso 1 1 calc R . . . .
C2 C 0.1505(5) 0.6478(3) 0.82742(13) 0.0393(6) Uani 1 1 d . . . . .
H2A H 0.194809 0.708982 0.860921 0.047 Uiso 1 1 calc R . . . .
C4 C -0.1109(4) 0.4876(3) 0.78594(12) 0.0385(6) Uani 1 1 d . . . . .
H4 H -0.247855 0.438063 0.790439 0.046 Uiso 1 1 calc R . . . .

loop_
_atom_site_aniso_label
_atom_site_aniso_U_11
_atom_site_aniso_U_22
_atom_site_aniso_U_33
_atom_site_aniso_U_23
_atom_site_aniso_U_13
_atom_site_aniso_U_12
O1 0.0275(8) 0.0330(9) 0.0396(9) 0.0078(8) 0.0005(7) -0.0040(7)
O3 0.0315(9) 0.0504(11) 0.0300(9) -0.0002(8) -0.0026(7) 0.0039(8)
O2 0.0250(8) 0.0490(10) 0.0330(9) 0.0050(8) 0.0005(7) 0.0049(8)
C10 0.0243(10) 0.0332(11) 0.0255(11) -0.0016(9) 0.0032(8) -0.0010(9)
C14 0.0236(10) 0.0373(12) 0.0313(11) 0.0034(10) -0.0010(9) -0.0003(9)
C13 0.0267(11) 0.0311(11) 0.0274(11) 0.0006(10) 0.0042(9) -0.0016(9)
C15 0.0229(10) 0.0329(12) 0.0318(11) 0.0008(9) -0.0014(9) -0.0027(9)
C6 0.0276(11) 0.0307(11) 0.0274(10) 0.0034(9) -0.0012(9) 0.0023(9)
C7 0.0232(11) 0.0319(11) 0.0303(12) 0.0015(10) -0.0013(9) -0.0019(9)
C9 0.0270(11) 0.0276(11) 0.0327(12) 0.0031(10) -0.0008(9) 0.0033(9)
C8 0.0301(11) 0.0316(11) 0.0292(12) 0.0013(10) 0.0011(9) -0.0021(10)
C12 0.0235(11) 0.0357(12) 0.0352(12) -0.0010(10) -0.0014(9) -0.0059(9)
C1 0.0381(13) 0.0338(12) 0.0332(12) 0.0004(10) 0.0002(11) -0.0050(10)
C3 0.0395(13) 0.0386(13) 0.0302(12) 0.0058(11) 0.0068(10) 0.0078(11)
C11 0.0223(10) 0.0372(12) 0.0331(12) 0.0022(10) -0.0018(9) -0.0012(9)
C5 0.0313(12) 0.0447(14) 0.0299(12) -0.0029(11) 0.0001(10) -0.0047(11)
C2 0.0510(15) 0.0337(12) 0.0331(13) -0.0011(11) 0.0002(11) 0.0025(12)
C4 0.0309(12) 0.0511(16) 0.0335(13) 0.0033(12) 0.0013(10) -0.0024(11)

loop_
_atom_type_symbol
_atom_type_description
_atom_type_scat_dispersion_real
_atom_type_scat_dispersion_imag
_atom_type_scat_source
C C 0.0181 0.0091 'International Tables Vol C Tables 4.2.6.8 and 6.1.1.4'
H H 0.0000 0.0000 'International Tables Vol C Tables 4.2.6.8 and 6.1.1.4'
O O 0.0492 0.0322 'International Tables Vol C Tables 4.2.6.8 and 6.1.1.4'

loop_
_geom_angle_atom_site_label_1
_geom_angle_atom_site_label_2
_geom_angle_atom_site_label_3
_geom_angle
_geom_angle_site_symmetry_1
_geom_angle_site_symmetry_3
_geom_angle_publ_flag
C13 O1 H1 109.5 . . ?
C9 O2 H2 109.5 . . ?
C15 C10 C7 121.7(2) . . ?
C11 C10 C15 117.9(2) . . ?
C11 C10 C7 120.3(2) . . ?
C13 C14 H14 120.3 . . ?
C13 C14 C15 119.4(2) . . ?
C15 C14 H14 120.3 . . ?
C14 C13 O1 117.9(2) . . ?
C12 C13 O1 121.6(2) . . ?
C12 C13 C14 120.5(2) . . ?
C10 C15 H15 119.3 . . ?
C14 C15 C10 121.4(2) . . ?
C14 C15 H15 119.3 . . ?
C1 C6 C7 118.2(2) . . ?
C5 C6 C7 123.6(2) . . ?
C5 C6 C1 118.2(2) . . ?
C10 C7 C6 110.49(19) . . ?
C10 C7 H7 107.0 . . ?
C10 C7 C8 111.61(18) . . ?
C6 C7 H7 107.0 . . ?
C6 C7 C8 113.32(18) . . ?
C8 C7 H7 107.0 . . ?
O3 C9 O2 122.0(2) . . ?
O3 C9 C8 124.7(2) . . ?
O2 C9 C8 113.4(2) . . ?
C7 C8 H8A 109.2 . . ?
C7 C8 H8B 109.2 . . ?
C9 C8 C7 112.02(19) . . ?
C9 C8 H8A 109.2 . . ?
C9 C8 H8B 109.2 . . ?
H8A C8 H8B 107.9 . . ?
C13 C12 H12 120.2 . . ?
C13 C12 C11 119.5(2) . . ?
C11 C12 H12 120.2 . . ?
C6 C1 H1A 119.6 . . ?
C2 C1 C6 120.8(2) . . ?
C2 C1 H1A 119.6 . . ?
C2 C3 H3 120.4 . . ?
C4 C3 H3 120.4 . . ?
C4 C3 C2 119.2(2) . . ?
C10 C11 H11 119.4 . . ?
C12 C11 C10 121.3(2) . . ?
C12 C11 H11 119.4 . . ?
C6 C5 H5 119.6 . . ?
C6 C5 C4 120.8(2) . . ?
C4 C5 H5 119.6 . . ?
C1 C2 H2A 119.7 . . ?
C3 C2 C1 120.6(2) . . ?
C3 C2 H2A 119.7 . . ?
C3 C4 C5 120.4(2) . . ?
C3 C4 H4 119.8 . . ?
C5 C4 H4 119.8 . . ?

loop_
_geom_bond_atom_site_label_1
_geom_bond_atom_site_label_2
_geom_bond_distance
_geom_bond_site_symmetry_2
_geom_bond_publ_flag
O1 H1 0.8400 . ?
O1 C13 1.388(3) . ?
O3 C9 1.220(3) . ?
O2 H2 0.8400 . ?
O2 C9 1.323(3) . ?
C10 C15 1.393(3) . ?
C10 C7 1.524(3) . ?
C10 C11 1.391(3) . ?
C14 H14 0.9500 . ?
C14 C13 1.383(3) . ?
C14 C15 1.389(3) . ?
C13 C12 1.380(3) . ?
C15 H15 0.9500 . ?
C6 C7 1.534(3) . ?
C6 C1 1.392(3) . ?
C6 C5 1.385(3) . ?
C7 H7 1.0000 . ?
C7 C8 1.537(3) . ?
C9 C8 1.501(3) . ?
C8 H8A 0.9900 . ?
C8 H8B 0.9900 . ?
C12 H12 0.9500 . ?
C12 C11 1.390(3) . ?
C1 H1A 0.9500 . ?
C1 C2 1.385(4) . ?
C3 H3 0.9500 . ?
C3 C2 1.381(4) . ?
C3 C4 1.375(4) . ?
C11 H11 0.9500 . ?
C5 H5 0.9500 . ?
C5 C4 1.395(3) . ?
C2 H2A 0.9500 . ?
C4 H4 0.9500 . ?
